data_4314320
loop_
_publ_author_name
'Perumal Sekar'
'James A. Ibers'

_publ_section_title
;
 Synthesis and Characterization of HN(SPiPr2)(SePPh2) and
 [Te{N(SPiPr2)(SePPh2)}2]
;
_journal_name_full 'Inorganic Chemistry'
_journal_page_first 6294
_journal_page_last 6299
_journal_paper_doi 10.1021/ic030194u
_journal_volume 42
_journal_year 2003
_chemical_formula_sum 'C36 H48 N2 P4 S2 Se2 Te'
_chemical_formula_weight 982.28
_chemical_name_systematic
;
  ?
;
_space_group_IT_number 14
_symmetry_cell_setting monoclinic
_symmetry_space_group_name_Hall '-P 2yn'
_symmetry_space_group_name_H-M 'P 1 21/n 1'
_atom_sites_solution_hydrogens geom
_atom_sites_solution_primary direct
_atom_sites_solution_secondary difmap
_audit_creation_method SHELXL-97
_cell_angle_alpha 90.00
_cell_angle_beta 104.6960(10)
_cell_angle_gamma 90.00
_cell_formula_units_Z 2
_cell_length_a 8.7931(5)
_cell_length_b 17.1830(10)
_cell_length_c 14.1026(9)
_cell_measurement_temperature 153(2)
_cell_volume 2061.1(2)
_computing_structure_refinement 'SHELXL-97 (Sheldrick, 1997)'
_computing_structure_solution 'SHELXS-97 (Sheldrick, 1990)'
_diffrn_ambient_temperature 153(2)
_diffrn_measured_fraction_theta_full 0.931
_diffrn_measured_fraction_theta_max 0.931
_diffrn_radiation_monochromator graphite
_diffrn_radiation_source 'fine-focus sealed tube'
_diffrn_radiation_type MoK\a
_diffrn_radiation_wavelength 0.71073
_diffrn_reflns_av_R_equivalents 0.0409
_diffrn_reflns_av_sigmaI/netI 0.0330
_diffrn_reflns_limit_h_max 11
_diffrn_reflns_limit_h_min -11
_diffrn_reflns_limit_k_max 22
_diffrn_reflns_limit_k_min -23
_diffrn_reflns_limit_l_max 18
_diffrn_reflns_limit_l_min -18
_diffrn_reflns_number 23813
_diffrn_reflns_theta_full 28.93
_diffrn_reflns_theta_max 28.93
_diffrn_reflns_theta_min 1.91
_exptl_absorpt_coefficient_mu 2.772
_exptl_absorpt_correction_T_max 0.8345
_exptl_absorpt_correction_T_min 0.6838
_exptl_crystal_colour yellow
_exptl_crystal_density_diffrn 1.583
_exptl_crystal_density_method 'not measured'
_exptl_crystal_description block
_exptl_crystal_F_000 980
_exptl_crystal_size_max 0.152
_exptl_crystal_size_mid 0.092
_exptl_crystal_size_min 0.078
_refine_diff_density_max 2.516
_refine_diff_density_min -0.603
_refine_diff_density_rms 0.124
_refine_ls_extinction_method none
_refine_ls_goodness_of_fit_ref 1.283
_refine_ls_hydrogen_treatment mixed
_refine_ls_matrix_type full
_refine_ls_number_parameters 214
_refine_ls_number_reflns 5057
_refine_ls_number_restraints 0
_refine_ls_restrained_S_all 1.283
_refine_ls_R_factor_all 0.0479
_refine_ls_R_factor_gt 0.0349
_refine_ls_shift/su_max 0.002
_refine_ls_shift/su_mean 0.000
_refine_ls_structure_factor_coef Fsqd
_refine_ls_weighting_details
; calc
  [1.00000+0.00000exp(0.00(sin\q/\l)^2^)]/
    [\s^2^(Fo^2^)+0.0000+0.0000*P+(0.0400P)^2^+0.0000sin\q/\l]
  where P = 1.00000Fo^2^ + 0.00000Fc^2^
;
_refine_ls_weighting_scheme calc
_refine_ls_wR_factor_gt 0.0816
_refine_ls_wR_factor_ref 0.0878
_reflns_number_gt 4135
_reflns_number_total 5057
_reflns_threshold_expression >2sigma(I)
_cod_data_source_file ic030194u_3.cif
_cod_data_source_block Te[N(SPiPr2)(SePPh2)]2
_cod_database_code 4314320

loop_
_symmetry_equiv_pos_as_xyz
'x, y, z'
'-x+1/2, y+1/2, -z+1/2'
'-x, -y, -z'
'x-1/2, -y-1/2, z-1/2'

loop_
_atom_site_label
_atom_site_type_symbol
_atom_site_fract_x
_atom_site_fract_y
_atom_site_fract_z
_atom_site_U_iso_or_equiv
_atom_site_adp_type
_atom_site_occupancy
_atom_site_symmetry_multiplicity
_atom_site_calc_flag
_atom_site_refinement_flags
_atom_site_disorder_assembly
_atom_site_disorder_group
Te Te 0.0000 0.5000 0.5000 0.01905(8) Uani 1 2 d S . .
Se1 Se -0.21538(3) 0.590857(16) 0.56817(2) 0.02250(9) Uani 1 1 d . . .
S1 S 0.09423(8) 0.44611(4) 0.68430(5) 0.02209(15) Uani 1 1 d . . .
P1 P 0.17830(8) 0.54374(4) 0.76255(5) 0.01829(15) Uani 1 1 d . . .
P2 P -0.02025(8) 0.66565(4) 0.64144(5) 0.01888(15) Uani 1 1 d . . .
N1 N 0.1278(3) 0.62719(13) 0.71559(16) 0.0218(5) Uani 1 1 d . . .
C1 C 0.3921(3) 0.54168(17) 0.7915(2) 0.0263(6) Uani 1 1 d . . .
H1A H 0.4318 0.5876 0.8342 0.032 Uiso 1 1 calc R . .
C2 C 0.4475(4) 0.5507(2) 0.6974(3) 0.0389(8) Uani 1 1 d . . .
H2A H 0.5626 0.5496 0.7135 0.058 Uiso 1 1 calc R . .
H2B H 0.4098 0.6005 0.6661 0.058 Uiso 1 1 calc R . .
H2C H 0.4053 0.5080 0.6524 0.058 Uiso 1 1 calc R . .
C3 C 0.4610(4) 0.4683(2) 0.8483(2) 0.0390(8) Uani 1 1 d . . .
H3A H 0.5760 0.4698 0.8621 0.059 Uiso 1 1 calc R . .
H3B H 0.4215 0.4222 0.8089 0.059 Uiso 1 1 calc R . .
H3C H 0.4295 0.4661 0.9101 0.059 Uiso 1 1 calc R . .
C4 C 0.1210(3) 0.53563(17) 0.8781(2) 0.0255(6) Uani 1 1 d . . .
H4A H 0.1557 0.4836 0.9074 0.031 Uiso 1 1 calc R . .
C5 C -0.0577(4) 0.54007(19) 0.8585(2) 0.0318(7) Uani 1 1 d . . .
H5A H -0.0877 0.5357 0.9207 0.048 Uiso 1 1 calc R . .
H5B H -0.1054 0.4974 0.8150 0.048 Uiso 1 1 calc R . .
H5C H -0.0945 0.5900 0.8275 0.048 Uiso 1 1 calc R . .
C6 C 0.1995(4) 0.59823(18) 0.9515(2) 0.0355(7) Uani 1 1 d . . .
H6A H 0.1662 0.5921 1.0124 0.053 Uiso 1 1 calc R . .
H6B H 0.1685 0.6498 0.9237 0.053 Uiso 1 1 calc R . .
H6C H 0.3140 0.5928 0.9655 0.053 Uiso 1 1 calc R . .
C7 C -0.0989(3) 0.74111(15) 0.70614(19) 0.0210(6) Uani 1 1 d . . .
C8 C -0.0013(3) 0.77375(16) 0.7901(2) 0.0269(6) Uani 1 1 d . . .
H8A H 0.1035 0.7556 0.8137 0.032 Uiso 1 1 calc R . .
C9 C -0.0574(4) 0.83303(17) 0.8394(2) 0.0300(7) Uani 1 1 d . . .
H9A H 0.0092 0.8547 0.8971 0.036 Uiso 1 1 calc R . .
C10 C -0.2081(4) 0.86035(17) 0.8051(2) 0.0306(7) Uani 1 1 d . . .
H10A H -0.2452 0.9012 0.8387 0.037 Uiso 1 1 calc R . .
C11 C -0.3065(4) 0.82818(17) 0.7212(2) 0.0303(7) Uani 1 1 d . . .
H11A H -0.4107 0.8471 0.6974 0.036 Uiso 1 1 calc R . .
C12 C -0.2521(3) 0.76852(16) 0.6723(2) 0.0257(6) Uani 1 1 d . . .
H12A H -0.3198 0.7462 0.6155 0.031 Uiso 1 1 calc R . .
C13 C 0.0534(3) 0.71860(15) 0.55088(19) 0.0212(6) Uani 1 1 d . . .
C14 C 0.1991(4) 0.75387(18) 0.5785(2) 0.0320(7) Uani 1 1 d . . .
H14A H 0.2601 0.7498 0.6443 0.038 Uiso 1 1 calc R . .
C15 C 0.2572(4) 0.7953(2) 0.5107(3) 0.0401(8) Uani 1 1 d . . .
H15A H 0.3579 0.8191 0.5301 0.048 Uiso 1 1 calc R . .
C16 C 0.1687(4) 0.80203(18) 0.4149(2) 0.0354(7) Uani 1 1 d . . .
H16A H 0.2082 0.8305 0.3686 0.042 Uiso 1 1 calc R . .
C17 C 0.0225(4) 0.76713(17) 0.3867(2) 0.0312(7) Uani 1 1 d . . .
H17A H -0.0379 0.7713 0.3207 0.037 Uiso 1 1 calc R . .
C18 C -0.0363(3) 0.72625(16) 0.4539(2) 0.0245(6) Uani 1 1 d . . .
H18A H -0.1377 0.7033 0.4343 0.029 Uiso 1 1 calc R . .

loop_
_atom_site_aniso_label
_atom_site_aniso_U_11
_atom_site_aniso_U_22
_atom_site_aniso_U_33
_atom_site_aniso_U_23
_atom_site_aniso_U_13
_atom_site_aniso_U_12
Te 0.02020(14) 0.01884(14) 0.01793(14) -0.00057(9) 0.00452(10) -0.00179(9)
Se1 0.01929(15) 0.02417(16) 0.02368(16) -0.00091(11) 0.00477(11) -0.00087(11)
S1 0.0288(4) 0.0183(3) 0.0187(3) 0.0001(3) 0.0051(3) -0.0022(3)
P1 0.0191(3) 0.0188(3) 0.0168(3) 0.0010(3) 0.0043(3) 0.0015(3)
P2 0.0198(4) 0.0188(3) 0.0182(3) 0.0019(3) 0.0051(3) 0.0013(3)
N1 0.0232(12) 0.0207(11) 0.0199(11) 0.0015(9) 0.0026(9) 0.0002(9)
C1 0.0178(14) 0.0295(16) 0.0299(15) -0.0033(12) 0.0026(11) 0.0015(12)
C2 0.0276(17) 0.044(2) 0.051(2) 0.0101(16) 0.0203(15) 0.0067(14)
C3 0.0290(17) 0.044(2) 0.0410(19) 0.0061(16) 0.0032(14) 0.0170(15)
C4 0.0336(16) 0.0229(14) 0.0208(14) 0.0029(11) 0.0083(12) 0.0053(12)
C5 0.0343(17) 0.0360(17) 0.0306(16) 0.0015(13) 0.0183(13) 0.0022(14)
C6 0.051(2) 0.0347(17) 0.0190(15) -0.0021(13) 0.0056(14) -0.0011(15)
C7 0.0250(14) 0.0202(13) 0.0189(13) 0.0039(10) 0.0078(11) 0.0020(11)
C8 0.0258(15) 0.0220(14) 0.0304(16) 0.0010(12) 0.0027(12) -0.0002(12)
C9 0.0352(17) 0.0246(15) 0.0283(16) -0.0063(12) 0.0045(13) -0.0044(12)
C10 0.0365(17) 0.0243(15) 0.0336(17) -0.0042(13) 0.0136(13) 0.0035(13)
C11 0.0301(16) 0.0294(16) 0.0327(17) 0.0018(13) 0.0106(13) 0.0079(13)
C12 0.0256(15) 0.0260(15) 0.0250(15) -0.0019(12) 0.0056(12) 0.0029(12)
C13 0.0223(14) 0.0189(13) 0.0234(14) 0.0033(11) 0.0078(11) 0.0032(11)
C14 0.0294(16) 0.0384(18) 0.0264(16) 0.0098(13) 0.0039(12) -0.0048(13)
C15 0.0342(18) 0.043(2) 0.045(2) 0.0099(16) 0.0145(15) -0.0110(15)
C16 0.0447(19) 0.0294(16) 0.0369(18) 0.0097(14) 0.0194(15) -0.0006(14)
C17 0.0462(19) 0.0252(15) 0.0227(15) 0.0089(12) 0.0098(13) 0.0043(13)
C18 0.0298(16) 0.0196(14) 0.0239(15) 0.0034(11) 0.0063(12) 0.0031(11)

loop_
_atom_type_symbol
_atom_type_description
_atom_type_scat_dispersion_real
_atom_type_scat_dispersion_imag
_atom_type_scat_source
C C 0.0033 0.0016 'International Tables Vol C Tables 4.2.6.8 and 6.1.1.4'
H H 0.0000 0.0000 'International Tables Vol C Tables 4.2.6.8 and 6.1.1.4'
N N 0.0061 0.0033 'International Tables Vol C Tables 4.2.6.8 and 6.1.1.4'
P P 0.1023 0.0942 'International Tables Vol C Tables 4.2.6.8 and 6.1.1.4'
S S 0.1246 0.1234 'International Tables Vol C Tables 4.2.6.8 and 6.1.1.4'
Se Se -0.0929 2.2259 'International Tables Vol C Tables 4.2.6.8 and 6.1.1.4'
Te Te -0.5308 1.6751 'International Tables Vol C Tables 4.2.6.8 and 6.1.1.4'

loop_
_geom_angle_atom_site_label_1
_geom_angle_atom_site_label_2
_geom_angle_atom_site_label_3
_geom_angle
_geom_angle_site_symmetry_1
_geom_angle_site_symmetry_3
_geom_angle_publ_flag
S1 Te S1 180.0 . 3_566 ?
S1 Te Se1 94.038(16) . 3_566 ?
S1 Te Se1 85.962(16) 3_566 3_566 ?
S1 Te Se1 85.962(16) . . ?
S1 Te Se1 94.038(16) 3_566 . ?
Se1 Te Se1 180.000(10) 3_566 . ?
P2 Se1 Te 88.39(2) . . ?
P1 S1 Te 102.74(3) . . ?
N1 P1 C1 105.88(13) . . ?
N1 P1 C4 109.14(13) . . ?
C1 P1 C4 107.53(14) . . ?
N1 P1 S1 119.35(9) . . ?
C1 P1 S1 108.48(10) . . ?
C4 P1 S1 105.98(10) . . ?
N1 P2 C13 106.98(12) . . ?
N1 P2 C7 108.54(12) . . ?
C13 P2 C7 104.14(12) . . ?
N1 P2 Se1 118.70(9) . . ?
C13 P2 Se1 109.86(9) . . ?
C7 P2 Se1 107.67(9) . . ?
P2 N1 P1 137.85(15) . . ?
C3 C1 C2 111.4(2) . . ?
C3 C1 P1 112.4(2) . . ?
C2 C1 P1 109.9(2) . . ?
C5 C4 C6 110.7(2) . . ?
C5 C4 P1 109.79(19) . . ?
C6 C4 P1 111.7(2) . . ?
C8 C7 C12 119.3(3) . . ?
C8 C7 P2 118.9(2) . . ?
C12 C7 P2 121.8(2) . . ?
C7 C8 C9 120.0(3) . . ?
C10 C9 C8 120.5(3) . . ?
C9 C10 C11 120.0(3) . . ?
C12 C11 C10 119.9(3) . . ?
C11 C12 C7 120.4(3) . . ?
C14 C13 C18 119.1(3) . . ?
C14 C13 P2 119.5(2) . . ?
C18 C13 P2 121.4(2) . . ?
C13 C14 C15 120.5(3) . . ?
C16 C15 C14 120.1(3) . . ?
C15 C16 C17 119.8(3) . . ?
C18 C17 C16 120.4(3) . . ?
C17 C18 C13 120.1(3) . . ?

loop_
_geom_bond_atom_site_label_1
_geom_bond_atom_site_label_2
_geom_bond_distance
_geom_bond_site_symmetry_2
_geom_bond_publ_flag
Te S1 2.6845(7) . ?
Te S1 2.6845(7) 3_566 ?
Te Se1 2.8057(3) 3_566 ?
Te Se1 2.8057(3) . ?
Se1 P2 2.1826(8) . ?
S1 P1 2.0408(10) . ?
P1 N1 1.595(2) . ?
P1 C1 1.820(3) . ?
P1 C4 1.829(3) . ?
P2 N1 1.592(2) . ?
P2 C13 1.816(3) . ?
P2 C7 1.820(3) . ?
C1 C3 1.533(4) . ?
C1 C2 1.533(4) . ?
C4 C5 1.526(4) . ?
C4 C6 1.531(4) . ?
C7 C8 1.392(4) . ?
C7 C12 1.392(4) . ?
C8 C9 1.392(4) . ?
C9 C10 1.373(4) . ?
C10 C11 1.391(4) . ?
C11 C12 1.386(4) . ?
C13 C14 1.381(4) . ?
C13 C18 1.401(4) . ?
C14 C15 1.390(4) . ?
C15 C16 1.382(5) . ?
C16 C17 1.382(4) . ?
C17 C18 1.381(4) . ?
